data_2231627
loop_
_publ_author_name
'Rodrigues, Vinola Z.'
'Foro, Sabine'
'Gowda, B. Thimme'

_publ_section_title
;
 <i>N</i>,<i>N</i>'-Bis(3-chlorophenyl)malonamide
;
_journal_coeditor_code NC2242
_journal_issue 9
_journal_name_full 'Acta Crystallographica Section E'
_journal_page_first o2278
_journal_paper_doi 10.1107/S1600536811031333
_journal_volume 67
_journal_year 2011
_chemical_formula_iupac 'C15 H12 Cl2 N2 O2'
_chemical_formula_moiety 'C15 H12 Cl2 N2 O2'
_chemical_formula_sum 'C15 H12 Cl2 N2 O2'
_chemical_formula_weight 323.17
_chemical_name_systematic
;
<i>N</i>,<i>N</i>'-Bis(3-chlorophenyl)malonamide
;
_space_group_IT_number 14
_symmetry_cell_setting monoclinic
_symmetry_space_group_name_Hall '-P 2ybc'
_symmetry_space_group_name_H-M 'P 1 21/c 1'
_atom_sites_solution_hydrogens geom
_atom_sites_solution_primary direct
_atom_sites_solution_secondary difmap
_audit_creation_method SHELXL-97
_cell_angle_alpha 90.00
_cell_angle_beta 105.260(6)
_cell_angle_gamma 90.00
_cell_formula_units_Z 8
_cell_length_a 10.9209(8)
_cell_length_b 16.4160(10)
_cell_length_c 17.4900(10)
_cell_measurement_reflns_used 2892
_cell_measurement_temperature 293(2)
_cell_measurement_theta_max 27.83
_cell_measurement_theta_min 2.66
_cell_volume 3025.0(3)
_computing_cell_refinement
;
CrysAlis RED (Oxford Diffraction, 2009)
;
_computing_data_collection
;
CrysAlis CCD (Oxford Diffraction, 2009)
;
_computing_data_reduction
;
CrysAlis RED (Oxford Diffraction, 2009)
;
_computing_molecular_graphics 'PLATON (Spek, 2009)'
_computing_publication_material 'SHELXL97 (Sheldrick, 2008)'
_computing_structure_refinement 'SHELXL97 (Sheldrick, 2008)'
_computing_structure_solution 'SHELXS97 (Sheldrick, 2008)'
_diffrn_ambient_temperature 293(2)
_diffrn_measured_fraction_theta_full 0.949
_diffrn_measured_fraction_theta_max 0.949
_diffrn_measurement_device_type
;
Oxford Diffraction Xcalibur diffractometer
with a Sapphire CCD detector
;
_diffrn_measurement_method
;
Rotation method data acquisition using \w and \f
;
_diffrn_radiation_monochromator graphite
_diffrn_radiation_source 'fine-focus sealed tube'
_diffrn_radiation_type MoK\a
_diffrn_radiation_wavelength 0.71073
_diffrn_reflns_av_R_equivalents 0.0266
_diffrn_reflns_av_sigmaI/netI 0.0611
_diffrn_reflns_limit_h_max 12
_diffrn_reflns_limit_h_min -13
_diffrn_reflns_limit_k_max 18
_diffrn_reflns_limit_k_min -19
_diffrn_reflns_limit_l_max 15
_diffrn_reflns_limit_l_min -20
_diffrn_reflns_number 12003
_diffrn_reflns_theta_full 25.18
_diffrn_reflns_theta_max 25.18
_diffrn_reflns_theta_min 2.67
_diffrn_standards_decay_% 0
_diffrn_standards_number 0
_exptl_absorpt_coefficient_mu 0.434
_exptl_absorpt_correction_T_max 0.9030
_exptl_absorpt_correction_T_min 0.8188
_exptl_absorpt_correction_type multi-scan
_exptl_absorpt_process_details
;
(CrysAlis RED; Oxford Diffraction, 2009)
;
_exptl_crystal_colour colourless
_exptl_crystal_density_diffrn 1.419
_exptl_crystal_density_method 'not measured'
_exptl_crystal_description prism
_exptl_crystal_F_000 1328
_exptl_crystal_size_max 0.48
_exptl_crystal_size_mid 0.28
_exptl_crystal_size_min 0.24
_refine_diff_density_max 0.246
_refine_diff_density_min -0.293
_refine_ls_extinction_method none
_refine_ls_goodness_of_fit_ref 0.964
_refine_ls_hydrogen_treatment mixed
_refine_ls_matrix_type full
_refine_ls_number_parameters 391
_refine_ls_number_reflns 5164
_refine_ls_number_restraints 4
_refine_ls_restrained_S_all 0.963
_refine_ls_R_factor_all 0.1144
_refine_ls_R_factor_gt 0.0469
_refine_ls_shift/su_max 0.000
_refine_ls_shift/su_mean 0.000
_refine_ls_structure_factor_coef Fsqd
_refine_ls_weighting_details 'calc w=1/[\s^2^(Fo^2^)+(0.0536P)^2^+0.0000P] where P=(Fo^2^+2Fc^2^)/3'
_refine_ls_weighting_scheme calc
_refine_ls_wR_factor_gt 0.0948
_refine_ls_wR_factor_ref 0.1136
_reflns_number_gt 2767
_reflns_number_total 5164
_reflns_threshold_expression I>2sigma(I)
_cod_data_source_file nc2242.cif
_cod_data_source_block I
_cod_original_sg_symbol_H-M 'P 21/c'
_cod_database_code 2231627
_cod_database_fobs_code 2231627

loop_
_symmetry_equiv_pos_as_xyz
'x, y, z'
'-x, y+1/2, -z+1/2'
'-x, -y, -z'
'x, -y-1/2, z-1/2'

loop_
_atom_site_type_symbol
_atom_site_label
_atom_site_fract_x
_atom_site_fract_y
_atom_site_fract_z
_atom_site_U_iso_or_equiv
_atom_site_adp_type
_atom_site_calc_flag
_atom_site_refinement_flags
_atom_site_occupancy
_atom_site_symmetry_multiplicity
Cl Cl1 0.08136(11) 0.24962(7) -0.09253(6) 0.1097(4) Uani d . 1 1
Cl Cl2 1.03780(9) 0.56633(6) 0.20849(5) 0.0876(3) Uani d . 1 1
O O1 0.42401(19) 0.33751(13) 0.14639(11) 0.0623(6) Uani d . 1 1
O O2 0.6972(2) 0.21642(13) 0.22591(12) 0.0640(6) Uani d . 1 1
N N1 0.3525(2) 0.22476(16) 0.19545(14) 0.0479(7) Uani d D 1 1
H H1N 0.375(3) 0.1947(15) 0.2358(12) 0.058 Uiso d D 1 1
N N2 0.7334(2) 0.35055(16) 0.25539(13) 0.0464(6) Uani d D 1 1
H H2N 0.702(2) 0.3931(13) 0.2729(15) 0.056 Uiso d D 1 1
C C1 0.2485(3) 0.20088(18) 0.13298(19) 0.0495(8) Uani d . 1 1
C C2 0.2199(3) 0.23552(19) 0.05850(18) 0.0541(8) Uani d . 1 1
H H2 0.2692 0.2777 0.0472 0.065 Uiso calc R 1 1
C C3 0.1173(3) 0.2066(2) 0.0013(2) 0.0684(10) Uani d . 1 1
C C4 0.0426(3) 0.1446(3) 0.0162(3) 0.0912(13) Uani d . 1 1
H H4 -0.0271 0.1261 -0.0229 0.109 Uiso calc R 1 1
C C5 0.0740(4) 0.1104(3) 0.0908(3) 0.1005(14) Uani d . 1 1
H H5 0.0257 0.0675 0.1018 0.121 Uiso calc R 1 1
C C6 0.1748(3) 0.1384(2) 0.1490(2) 0.0751(10) Uani d . 1 1
H H6 0.1935 0.1154 0.1993 0.090 Uiso calc R 1 1
C C7 0.4340(3) 0.28635(19) 0.19877(17) 0.0454(8) Uani d . 1 1
C C8 0.5425(3) 0.28865(18) 0.27290(15) 0.0506(8) Uani d . 1 1
H H8A 0.5345 0.2441 0.3077 0.061 Uiso calc R 1 1
H H8B 0.5408 0.3394 0.3009 0.061 Uiso calc R 1 1
C C9 0.6661(3) 0.2813(2) 0.24981(15) 0.0459(8) Uani d . 1 1
C C10 0.8452(3) 0.3654(2) 0.23050(15) 0.0439(7) Uani d . 1 1
C C11 0.8857(3) 0.4459(2) 0.23304(15) 0.0504(8) Uani d . 1 1
H H11 0.8418 0.4864 0.2521 0.060 Uiso calc R 1 1
C C12 0.9902(3) 0.4656(2) 0.20745(16) 0.0574(9) Uani d . 1 1
C C13 1.0551(3) 0.4076(3) 0.1792(2) 0.0786(11) Uani d . 1 1
H H13 1.1260 0.4212 0.1618 0.094 Uiso calc R 1 1
C C14 1.0143(4) 0.3290(3) 0.1768(2) 0.0896(12) Uani d . 1 1
H H14 1.0584 0.2893 0.1570 0.108 Uiso calc R 1 1
C C15 0.9102(3) 0.3058(2) 0.20266(19) 0.0660(9) Uani d . 1 1
H H15 0.8852 0.2515 0.2012 0.079 Uiso calc R 1 1
Cl Cl3 0.23604(9) -0.20233(6) 0.53548(6) 0.0919(4) Uani d . 1 1
Cl Cl4 0.20833(9) 0.00640(8) -0.10657(5) 0.1024(4) Uani d . 1 1
O O3 0.4176(2) 0.11744(14) 0.33566(12) 0.0667(6) Uani d . 1 1
O O4 0.4030(2) -0.01860(13) 0.18439(11) 0.0593(6) Uani d . 1 1
N N3 0.4492(2) -0.01203(14) 0.38243(12) 0.0413(6) Uani d D 1 1
H H3N 0.488(2) -0.0561(13) 0.3785(14) 0.050 Uiso d D 1 1
N N4 0.5293(2) 0.08006(14) 0.15599(13) 0.0438(6) Uani d D 1 1
H H4N 0.586(2) 0.1142(14) 0.1768(14) 0.053 Uiso d D 1 1
C C16 0.3616(3) -0.01776(19) 0.42933(13) 0.0394(7) Uani d . 1 1
C C17 0.3449(3) -0.09478(19) 0.45764(15) 0.0465(8) Uani d . 1 1
H H17 0.3916 -0.1387 0.4470 0.056 Uiso calc R 1 1
C C18 0.2586(3) -0.1056(2) 0.50165(16) 0.0546(8) Uani d . 1 1
C C19 0.1891(3) -0.0411(2) 0.51849(17) 0.0622(10) Uani d . 1 1
H H19 0.1308 -0.0489 0.5481 0.075 Uiso calc R 1 1
C C20 0.2076(3) 0.0342(2) 0.49082(17) 0.0622(9) Uani d . 1 1
H H20 0.1612 0.0780 0.5022 0.075 Uiso calc R 1 1
C C21 0.2933(3) 0.04743(19) 0.44636(15) 0.0502(8) Uani d . 1 1
H H21 0.3049 0.0994 0.4282 0.060 Uiso calc R 1 1
C C22 0.4710(3) 0.0515(2) 0.33970(15) 0.0460(8) Uani d . 1 1
C C23 0.5658(3) 0.03563(18) 0.29160(14) 0.0490(8) Uani d . 1 1
H H23A 0.6115 -0.0146 0.3087 0.059 Uiso calc R 1 1
H H23B 0.6266 0.0799 0.2987 0.059 Uiso calc R 1 1
C C24 0.4916(3) 0.02930(19) 0.20509(16) 0.0448(7) Uani d . 1 1
C C25 0.4727(3) 0.09431(18) 0.07396(15) 0.0429(7) Uani d . 1 1
C C26 0.3772(3) 0.04626(19) 0.02923(17) 0.0506(8) Uani d . 1 1
H H26 0.3471 0.0016 0.0515 0.061 Uiso calc R 1 1
C C27 0.3274(3) 0.0660(2) -0.04923(18) 0.0600(9) Uani d . 1 1
C C28 0.3689(3) 0.1322(3) -0.08368(19) 0.0762(11) Uani d . 1 1
H H28 0.3323 0.1451 -0.1365 0.091 Uiso calc R 1 1
C C29 0.4653(4) 0.1787(2) -0.03847(19) 0.0762(11) Uani d . 1 1
H H29 0.4949 0.2235 -0.0609 0.091 Uiso calc R 1 1
C C30 0.5188(3) 0.15961(19) 0.04018(17) 0.0575(9) Uani d . 1 1
H H30 0.5856 0.1906 0.0702 0.069 Uiso calc R 1 1

loop_
_atom_site_aniso_label
_atom_site_aniso_U_11
_atom_site_aniso_U_22
_atom_site_aniso_U_33
_atom_site_aniso_U_12
_atom_site_aniso_U_13
_atom_site_aniso_U_23
Cl1 0.1013(8) 0.1303(10) 0.0822(7) 0.0026(7) -0.0028(6) 0.0018(6)
Cl2 0.0953(7) 0.0791(8) 0.0886(7) -0.0246(6) 0.0245(5) 0.0113(5)
O1 0.0801(16) 0.0477(15) 0.0581(13) -0.0170(12) 0.0161(11) 0.0143(11)
O2 0.0779(16) 0.0394(15) 0.0806(15) -0.0013(12) 0.0314(12) -0.0179(12)
N1 0.0533(17) 0.0379(19) 0.0581(17) 0.0049(14) 0.0244(14) 0.0116(13)
N2 0.0567(17) 0.0329(19) 0.0520(15) 0.0060(14) 0.0183(12) -0.0084(12)
C1 0.0450(19) 0.033(2) 0.076(2) 0.0052(16) 0.0267(17) 0.0051(17)
C2 0.049(2) 0.045(2) 0.072(2) -0.0011(17) 0.0235(16) -0.0012(18)
C3 0.057(2) 0.059(3) 0.084(3) 0.006(2) 0.0103(19) -0.004(2)
C4 0.053(2) 0.074(3) 0.134(4) -0.014(2) 0.002(2) -0.015(3)
C5 0.070(3) 0.074(3) 0.155(4) -0.022(2) 0.025(3) 0.024(3)
C6 0.059(2) 0.056(3) 0.111(3) -0.011(2) 0.024(2) 0.021(2)
C7 0.055(2) 0.033(2) 0.0572(19) 0.0008(17) 0.0297(16) 0.0018(16)
C8 0.070(2) 0.040(2) 0.0474(17) -0.0036(17) 0.0264(15) -0.0015(15)
C9 0.059(2) 0.040(2) 0.0379(16) 0.0043(19) 0.0130(14) -0.0023(15)
C10 0.0422(18) 0.046(2) 0.0416(16) 0.0050(17) 0.0085(13) -0.0045(15)
C11 0.055(2) 0.049(2) 0.0460(17) 0.0058(18) 0.0122(14) -0.0066(15)
C12 0.057(2) 0.063(3) 0.0501(18) -0.0036(19) 0.0098(15) 0.0052(17)
C13 0.066(3) 0.086(3) 0.093(3) -0.003(3) 0.037(2) -0.001(2)
C14 0.076(3) 0.082(4) 0.129(3) 0.019(3) 0.058(2) -0.013(3)
C15 0.067(2) 0.046(2) 0.091(2) 0.0126(19) 0.0323(19) -0.0072(19)
Cl3 0.0972(8) 0.0803(8) 0.1077(7) -0.0137(6) 0.0441(6) 0.0323(6)
Cl4 0.0661(6) 0.1521(11) 0.0806(6) -0.0219(6) 0.0044(5) -0.0187(6)
O3 0.0951(17) 0.0433(16) 0.0743(14) 0.0199(13) 0.0445(12) 0.0203(11)
O4 0.0681(15) 0.0522(16) 0.0596(13) -0.0158(13) 0.0202(11) 0.0084(11)
N3 0.0560(16) 0.0297(17) 0.0407(12) 0.0078(13) 0.0174(11) 0.0041(12)
N4 0.0558(17) 0.0353(18) 0.0450(15) -0.0108(12) 0.0218(12) -0.0038(12)
C16 0.0478(18) 0.041(2) 0.0290(14) 0.0003(16) 0.0085(12) -0.0003(14)
C17 0.0533(19) 0.042(2) 0.0432(16) 0.0020(16) 0.0102(14) 0.0024(15)
C18 0.056(2) 0.059(3) 0.0485(17) -0.0079(18) 0.0140(15) 0.0105(16)
C19 0.057(2) 0.082(3) 0.0536(19) -0.006(2) 0.0251(15) -0.002(2)
C20 0.067(2) 0.064(3) 0.063(2) 0.0073(19) 0.0289(17) -0.0031(19)
C21 0.061(2) 0.043(2) 0.0477(17) 0.0008(17) 0.0171(15) -0.0021(15)
C22 0.057(2) 0.040(2) 0.0411(16) 0.0048(18) 0.0137(14) 0.0046(15)
C23 0.0547(19) 0.047(2) 0.0492(17) 0.0036(16) 0.0200(14) 0.0108(15)
C24 0.0523(19) 0.038(2) 0.0508(18) 0.0014(17) 0.0262(15) 0.0021(15)
C25 0.0553(19) 0.040(2) 0.0403(17) -0.0007(16) 0.0255(14) -0.0032(15)
C26 0.055(2) 0.050(2) 0.0515(19) 0.0012(17) 0.0233(15) 0.0010(16)
C27 0.0464(19) 0.082(3) 0.055(2) -0.0023(18) 0.0182(16) -0.0085(19)
C28 0.079(3) 0.111(4) 0.0435(19) 0.002(2) 0.0246(19) 0.009(2)
C29 0.097(3) 0.088(3) 0.052(2) -0.015(2) 0.0347(19) 0.011(2)
C30 0.076(2) 0.054(2) 0.0502(19) -0.0157(19) 0.0300(16) -0.0015(17)

loop_
_atom_type_symbol
_atom_type_description
_atom_type_scat_dispersion_real
_atom_type_scat_dispersion_imag
_atom_type_scat_source
C C 0.0033 0.0016 'International Tables Vol C Tables 4.2.6.8 and 6.1.1.4'
H H 0.0000 0.0000 'International Tables Vol C Tables 4.2.6.8 and 6.1.1.4'
Cl Cl 0.1484 0.1585 'International Tables Vol C Tables 4.2.6.8 and 6.1.1.4'
N N 0.0061 0.0033 'International Tables Vol C Tables 4.2.6.8 and 6.1.1.4'
O O 0.0106 0.0060 'International Tables Vol C Tables 4.2.6.8 and 6.1.1.4'

loop_
_geom_angle_atom_site_label_1
_geom_angle_atom_site_label_2
_geom_angle_atom_site_label_3
_geom_angle
C7 N1 C1 129.4(3)
C7 N1 H1N 111(2)
C1 N1 H1N 119(2)
C9 N2 C10 128.4(3)
C9 N2 H2N 116.6(19)
C10 N2 H2N 114.8(19)
C6 C1 C2 120.0(3)
C6 C1 N1 116.4(3)
C2 C1 N1 123.6(3)
C3 C2 C1 118.9(3)
C3 C2 H2 120.5
C1 C2 H2 120.5
C4 C3 C2 121.9(3)
C4 C3 Cl1 119.0(3)
C2 C3 Cl1 119.1(3)
C3 C4 C5 118.0(4)
C3 C4 H4 121.0
C5 C4 H4 121.0
C6 C5 C4 121.3(4)
C6 C5 H5 119.4
C4 C5 H5 119.4
C5 C6 C1 119.9(4)
C5 C6 H6 120.1
C1 C6 H6 120.1
O1 C7 N1 123.9(3)
O1 C7 C8 121.3(3)
N1 C7 C8 114.8(3)
C7 C8 C9 108.8(2)
C7 C8 H8A 109.9
C9 C8 H8A 109.9
C7 C8 H8B 109.9
C9 C8 H8B 109.9
H8A C8 H8B 108.3
O2 C9 N2 124.4(3)
O2 C9 C8 120.5(3)
N2 C9 C8 115.0(3)
C15 C10 C11 120.0(3)
C15 C10 N2 123.6(3)
C11 C10 N2 116.4(3)
C12 C11 C10 119.9(3)
C12 C11 H11 120.0
C10 C11 H11 120.0
C13 C12 C11 120.9(3)
C13 C12 Cl2 119.3(3)
C11 C12 Cl2 119.7(3)
C12 C13 C14 118.6(3)
C12 C13 H13 120.7
C14 C13 H13 120.7
C13 C14 C15 122.8(4)
C13 C14 H14 118.6
C15 C14 H14 118.6
C10 C15 C14 117.8(3)
C10 C15 H15 121.1
C14 C15 H15 121.1
C22 N3 C16 128.3(2)
C22 N3 H3N 116.7(18)
C16 N3 H3N 114.8(18)
C24 N4 C25 128.6(2)
C24 N4 H4N 116.9(18)
C25 N4 H4N 113.6(18)
C21 C16 C17 120.0(3)
C21 C16 N3 123.9(3)
C17 C16 N3 116.0(3)
C18 C17 C16 119.4(3)
C18 C17 H17 120.3
C16 C17 H17 120.3
C17 C18 C19 121.1(3)
C17 C18 Cl3 119.3(3)
C19 C18 Cl3 119.6(3)
C20 C19 C18 118.7(3)
C20 C19 H19 120.6
C18 C19 H19 120.6
C19 C20 C21 121.8(3)
C19 C20 H20 119.1
C21 C20 H20 119.1
C20 C21 C16 118.9(3)
C20 C21 H21 120.5
C16 C21 H21 120.5
O3 C22 N3 124.7(3)
O3 C22 C23 120.3(3)
N3 C22 C23 115.0(3)
C22 C23 C24 107.5(2)
C22 C23 H23A 110.2
C24 C23 H23A 110.2
C22 C23 H23B 110.2
C24 C23 H23B 110.2
H23A C23 H23B 108.5
O4 C24 N4 124.2(3)
O4 C24 C23 120.7(2)
N4 C24 C23 115.1(3)
C26 C25 C30 120.6(3)
C26 C25 N4 122.8(3)
C30 C25 N4 116.6(3)
C25 C26 C27 118.3(3)
C25 C26 H26 120.9
C27 C26 H26 120.9
C28 C27 C26 122.3(3)
C28 C27 Cl4 118.6(3)
C26 C27 Cl4 119.1(3)
C29 C28 C27 118.6(3)
C29 C28 H28 120.7
C27 C28 H28 120.7
C28 C29 C30 120.5(3)
C28 C29 H29 119.8
C30 C29 H29 119.8
C25 C30 C29 119.7(3)
C25 C30 H30 120.1
C29 C30 H30 120.1

loop_
_geom_bond_atom_site_label_1
_geom_bond_atom_site_label_2
_geom_bond_distance
Cl1 C3 1.734(3)
Cl2 C12 1.731(3)
O1 C7 1.226(3)
O2 C9 1.224(3)
N1 C7 1.338(3)
N1 C1 1.409(4)
N1 H1N 0.843(16)
N2 C9 1.343(4)
N2 C10 1.421(4)
N2 H2N 0.867(17)
C1 C6 1.377(4)
C1 C2 1.380(4)
C2 C3 1.376(4)
C2 H2 0.9300
C3 C4 1.372(5)
C4 C5 1.378(5)
C4 H4 0.9300
C5 C6 1.367(5)
C5 H5 0.9300
C6 H6 0.9300
C7 C8 1.509(4)
C8 C9 1.513(4)
C8 H8A 0.9700
C8 H8B 0.9700
C10 C15 1.372(4)
C10 C11 1.391(4)
C11 C12 1.370(4)
C11 H11 0.9300
C12 C13 1.356(4)
C13 C14 1.362(5)
C13 H13 0.9300
C14 C15 1.383(5)
C14 H14 0.9300
C15 H15 0.9300
Cl3 C18 1.734(3)
Cl4 C27 1.723(3)
O3 C22 1.223(3)
O4 C24 1.225(3)
N3 C22 1.340(3)
N3 C16 1.418(3)
N3 H3N 0.853(16)
N4 C24 1.337(3)
N4 C25 1.424(3)
N4 H4N 0.845(16)
C16 C21 1.381(4)
C16 C17 1.387(3)
C17 C18 1.376(4)
C17 H17 0.9300
C18 C19 1.379(4)
C19 C20 1.363(4)
C19 H19 0.9300
C20 C21 1.383(4)
C20 H20 0.9300
C21 H21 0.9300
C22 C23 1.518(4)
C23 C24 1.520(4)
C23 H23A 0.9700
C23 H23B 0.9700
C25 C26 1.376(4)
C25 C30 1.382(3)
C26 C27 1.375(4)
C26 H26 0.9300
C27 C28 1.376(4)
C28 C29 1.370(4)
C28 H28 0.9300
C29 C30 1.382(4)
C29 H29 0.9300
C30 H30 0.9300

loop_
_geom_hbond_atom_site_label_D
_geom_hbond_atom_site_label_H
_geom_hbond_atom_site_label_A
_geom_hbond_site_symmetry_A
_geom_hbond_distance_DH
_geom_hbond_distance_HA
_geom_hbond_distance_DA
_geom_hbond_angle_DHA
N1 H1N O3 . 0.843(16) 2.108(17) 2.950(3) 176(3)
N2 H2N O4 2_655 0.867(17) 2.106(18) 2.961(3) 169(3)
N3 H3N O1 2_645 0.853(16) 2.091(17) 2.939(3) 173(2)
N4 H4N O2 . 0.845(16) 2.115(18) 2.947(3) 168(3)

loop_
_geom_torsion_atom_site_label_1
_geom_torsion_atom_site_label_2
_geom_torsion_atom_site_label_3
_geom_torsion_atom_site_label_4
_geom_torsion
C7 N1 C1 C6 -174.9(3)
C7 N1 C1 C2 6.2(5)
C6 C1 C2 C3 0.0(4)
N1 C1 C2 C3 178.9(3)
C1 C2 C3 C4 0.1(5)
C1 C2 C3 Cl1 -179.7(2)
C2 C3 C4 C5 -0.7(6)
Cl1 C3 C4 C5 179.0(3)
C3 C4 C5 C6 1.4(6)
C4 C5 C6 C1 -1.3(6)
C2 C1 C6 C5 0.6(5)
N1 C1 C6 C5 -178.4(3)
C1 N1 C7 O1 5.5(5)
C1 N1 C7 C8 -174.1(3)
O1 C7 C8 C9 -60.1(4)
N1 C7 C8 C9 119.5(3)
C10 N2 C9 O2 5.1(5)
C10 N2 C9 C8 -172.8(2)
C7 C8 C9 O2 -71.9(3)
C7 C8 C9 N2 106.1(3)
C9 N2 C10 C15 -6.8(5)
C9 N2 C10 C11 171.2(3)
C15 C10 C11 C12 0.3(4)
N2 C10 C11 C12 -177.8(2)
C10 C11 C12 C13 0.2(4)
C10 C11 C12 Cl2 178.4(2)
C11 C12 C13 C14 -0.1(5)
Cl2 C12 C13 C14 -178.3(3)
C12 C13 C14 C15 -0.6(6)
C11 C10 C15 C14 -0.9(5)
N2 C10 C15 C14 177.0(3)
C13 C14 C15 C10 1.1(6)
C22 N3 C16 C21 -8.5(4)
C22 N3 C16 C17 170.5(3)
C21 C16 C17 C18 1.0(4)
N3 C16 C17 C18 -178.1(2)
C16 C17 C18 C19 -0.4(4)
C16 C17 C18 Cl3 178.88(19)
C17 C18 C19 C20 -0.2(4)
Cl3 C18 C19 C20 -179.5(2)
C18 C19 C20 C21 0.2(5)
C19 C20 C21 C16 0.3(4)
C17 C16 C21 C20 -0.9(4)
N3 C16 C21 C20 178.1(3)
C16 N3 C22 O3 1.3(5)
C16 N3 C22 C23 -176.1(2)
O3 C22 C23 C24 -70.9(3)
N3 C22 C23 C24 106.7(3)
C25 N4 C24 O4 5.2(5)
C25 N4 C24 C23 -173.6(3)
C22 C23 C24 O4 -54.1(4)
C22 C23 C24 N4 124.7(3)
C24 N4 C25 C26 -10.5(4)
C24 N4 C25 C30 169.7(3)
C30 C25 C26 C27 -1.3(4)
N4 C25 C26 C27 179.0(3)
C25 C26 C27 C28 -0.8(4)
C25 C26 C27 Cl4 179.7(2)
C26 C27 C28 C29 1.6(5)
Cl4 C27 C28 C29 -178.8(3)
C27 C28 C29 C30 -0.4(5)
C26 C25 C30 C29 2.5(4)
N4 C25 C30 C29 -177.8(3)
C28 C29 C30 C25 -1.6(5)

loop_
_cod_related_entry_id
_cod_related_entry_database
_cod_related_entry_code
1 ChemSpider 403088
